data_4326851
loop_
_publ_author_name
'Michael Wolff'
'Alexander Okrut'
'Claus Feldmann'

_publ_contact_author_address 'Inst. fuer Anorg. Chemie, KIT, Engesserstr. 15, D-76131 Karlsruhe, Germany'
_publ_contact_author_email claus.feldmann@kit.edu
_publ_contact_author_name 'Claus Feldmann'
_publ_contact_author_phone +49-721-608-2855
_publ_section_title
;
 [(Ph)3PBr][Br7], [(Bz)(Ph)3P]2[Br8], [(n-Bu)3MeN]2[Br20],
 [C4MPyr]2[Br20], and [(Ph)3PCl]2[Cl2I14]: Extending the Horizon of
 Polyhalides via Synthesis in Ionic Liquids
;
_journal_name_full 'Inorganic Chemistry'
_journal_page_first 11683
_journal_page_last 11694
_journal_paper_doi 10.1021/ic201291k
_journal_volume 50
_journal_year 2011
_chemical_formula_sum 'C9 H20 Br10 N'
_chemical_formula_weight 941.36
_chemical_name_systematic
; 
 ? 
;
_space_group_IT_number 2
_symmetry_space_group_name_Hall '-P 1'
_symmetry_space_group_name_H-M 'P -1'
_atom_sites_solution_hydrogens geom
_atom_sites_solution_primary direct
_atom_sites_solution_secondary difmap
_audit_creation_method SHELXL-97
_cell_angle_alpha 88.77(3)
_cell_angle_beta 80.12(3)
_cell_angle_gamma 75.85(2)
_cell_formula_units_Z 2
_cell_length_a 8.4750(17)
_cell_length_b 10.996(2)
_cell_length_c 13.138(3)
_cell_measurement_reflns_used 5839
_cell_measurement_temperature 203(2)
_cell_measurement_theta_max 25.00
_cell_measurement_theta_min 1.57
_cell_volume 1169.3(4)
_computing_cell_refinement 'CELL, SELECT (STOE)'
_computing_data_collection 'EXPOSE (STOE)'
_computing_data_reduction 'INTEGRATE (STOE)'
_computing_molecular_graphics 'DIAMOND, Crystal Impact'
_computing_publication_material 'SHELXL-97 (Sheldrick, 1997)'
_computing_structure_refinement 'SHELXL-97 (Sheldrick, 1997)'
_computing_structure_solution 'SHELXS-97 (Sheldrick, 1990)'
_diffrn_ambient_temperature 203(2)
_diffrn_measured_fraction_theta_full 0.941
_diffrn_measured_fraction_theta_max 0.907
_diffrn_radiation_monochromator graphite
_diffrn_radiation_source 'fine-focus sealed tube'
_diffrn_radiation_type MoK\a
_diffrn_radiation_wavelength 0.71073
_diffrn_reflns_av_R_equivalents 0.0494
_diffrn_reflns_av_sigmaI/netI 0.0661
_diffrn_reflns_limit_h_max 11
_diffrn_reflns_limit_h_min -11
_diffrn_reflns_limit_k_max 14
_diffrn_reflns_limit_k_min -15
_diffrn_reflns_limit_l_max 18
_diffrn_reflns_limit_l_min -17
_diffrn_reflns_number 11446
_diffrn_reflns_theta_full 25.00
_diffrn_reflns_theta_max 29.35
_diffrn_reflns_theta_min 1.57
_exptl_absorpt_coefficient_mu 17.127
_exptl_absorpt_correction_T_max 0.1157
_exptl_absorpt_correction_T_min 0.0514
_exptl_absorpt_correction_type numerical
_exptl_absorpt_process_details
;
(X-RED, Data Reduction Program, Version 1.14, Stoe & Cie GmbH, Darmstadt 1999.;
 X-SHAPE, Crystal Optimisation for numerical Absorption Correction, Version 
1.06, Stoe & Cie GmbH, Darmstadt 1999.
;
_exptl_crystal_density_diffrn 2.674
_exptl_crystal_F_000 862
_exptl_crystal_size_max 0.1820
_exptl_crystal_size_mid 0.1121
_exptl_crystal_size_min 0.0730
_refine_diff_density_max 1.281
_refine_diff_density_min -0.851
_refine_diff_density_rms 0.177
_refine_ls_extinction_coef 0.0031(3)
_refine_ls_extinction_expression Fc^*^=kFc[1+0.001xFc^2^\l^3^/sin(2\q)]^-1/4^
_refine_ls_extinction_method SHELXL
_refine_ls_goodness_of_fit_ref 0.918
_refine_ls_hydrogen_treatment constr
_refine_ls_matrix_type full
_refine_ls_number_parameters 195
_refine_ls_number_reflns 5839
_refine_ls_number_restraints 15
_refine_ls_restrained_S_all 0.919
_refine_ls_R_factor_all 0.0807
_refine_ls_R_factor_gt 0.0434
_refine_ls_shift/su_max 0.002
_refine_ls_shift/su_mean 0.000
_refine_ls_structure_factor_coef Fsqd
_refine_ls_weighting_details 'calc w=1/[\s^2^(Fo^2^)+(0.0527P)^2^+0.0000P] where P=(Fo^2^+2Fc^2^)/3'
_refine_ls_weighting_scheme calc
_refine_ls_wR_factor_gt 0.0969
_refine_ls_wR_factor_ref 0.1113
_reflns_number_gt 3627
_reflns_number_total 5839
_reflns_threshold_expression >2sigma(I)
_cod_data_source_file ic201291k_si_005.cif
_cod_data_source_block Br20
_cod_database_code 4326851

loop_
_symmetry_equiv_pos_as_xyz
'x, y, z'
'-x, -y, -z'

loop_
_atom_site_label
_atom_site_type_symbol
_atom_site_fract_x
_atom_site_fract_y
_atom_site_fract_z
_atom_site_U_iso_or_equiv
_atom_site_adp_type
_atom_site_occupancy
_atom_site_symmetry_multiplicity
_atom_site_calc_flag
_atom_site_refinement_flags
_atom_site_disorder_assembly
_atom_site_disorder_group
Br5 Br 0.26613(9) 0.41384(6) 0.60178(6) 0.04804(18) Uani 1 1 d . . .
Br1 Br 0.27966(8) 0.23432(6) 0.76825(5) 0.04415(17) Uani 1 1 d . . .
Br3 Br 0.66110(9) 0.00225(7) 0.34328(6) 0.05214(19) Uani 1 1 d . . .
Br9 Br 0.43471(10) 0.06299(7) 0.93984(6) 0.0538(2) Uani 1 1 d . . .
Br8 Br 0.90839(9) 0.26038(7) 0.74679(6) 0.05100(19) Uani 1 1 d . . .
Br7 Br 0.63398(9) 0.26260(7) 0.74729(6) 0.05072(19) Uani 1 1 d . . .
Br2 Br 0.07802(11) 0.42351(7) 0.93936(7) 0.0592(2) Uani 1 1 d . . .
Br10 Br 0.97504(12) 0.07256(8) 0.93705(7) 0.0640(2) Uani 1 1 d . . .
Br6 Br 0.27714(14) 0.54735(7) 0.46301(7) 0.0687(3) Uani 1 1 d . . .
Br4 Br 0.61541(12) 0.19064(9) 0.43515(8) 0.0747(3) Uani 1 1 d . . .
N1 N 0.1602(8) 0.2186(6) 0.2683(5) 0.0557(16) Uani 1 1 d D . .
C2 C 0.2008(11) 0.0780(7) 0.2770(7) 0.063(2) Uani 1 1 d D . .
H2A H 0.1575 0.0400 0.2245 0.152(14) Uiso 1 1 calc R . .
H2B H 0.3206 0.0437 0.2678 0.152(14) Uiso 1 1 calc R . .
C5 C 0.1480(15) 0.2653(9) 0.3781(6) 0.079(3) Uani 1 1 d D . .
H5A H 0.2561 0.2726 0.3906 0.152(14) Uiso 1 1 calc R . .
H5B H 0.0697 0.3475 0.3905 0.152(14) Uiso 1 1 calc R . .
C4 C 0.0901(13) 0.1713(8) 0.4452(7) 0.066(2) Uani 1 1 d . . .
H4A H -0.0281 0.2012 0.4723 0.152(14) Uiso 1 1 calc R . .
H4B H 0.1498 0.1552 0.5037 0.152(14) Uiso 1 1 calc R . .
C3 C 0.1215(14) 0.0533(9) 0.3814(8) 0.077(3) Uani 1 1 d . . .
H3A H 0.1939 -0.0162 0.4116 0.152(14) Uiso 1 1 calc R . .
H3B H 0.0173 0.0309 0.3786 0.152(14) Uiso 1 1 calc R . .
C6 C 0.3060(14) 0.2483(9) 0.1982(8) 0.085(3) Uani 1 1 d D . .
H6A H 0.4063 0.2035 0.2235 0.152(14) Uiso 1 1 calc R . .
H6B H 0.3111 0.2134 0.1293 0.152(14) Uiso 1 1 calc R . .
C7 C 0.3113(15) 0.3780(9) 0.1866(8) 0.085(3) Uani 1 1 d D B .
H7A H 0.3150 0.4130 0.2539 0.152(14) Uiso 1 1 calc R . .
H7B H 0.2099 0.4252 0.1637 0.152(14) Uiso 1 1 calc R . .
C1 C -0.0002(14) 0.2635(11) 0.2337(10) 0.096(4) Uani 1 1 d D . .
H1A H -0.0307 0.3545 0.2353 0.152(14) Uiso 1 1 calc R . .
H1B H -0.0839 0.2325 0.2793 0.152(14) Uiso 1 1 calc R . .
H1C H 0.0083 0.2330 0.1637 0.152(14) Uiso 1 1 calc R . .
C8 C 0.4537(16) 0.3940(11) 0.1124(10) 0.102(4) Uani 1 1 d D . .
H8A H 0.4533 0.3503 0.0483 0.152(14) Uiso 1 1 calc R A 1
H8B H 0.4349 0.4835 0.0972 0.152(14) Uiso 1 1 calc R A 1
C9A C 0.612(3) 0.355(3) 0.136(4) 0.130(11) Uani 0.76(7) 1 d PDU B 1
H9A1 H 0.6912 0.3738 0.0784 0.195 Uiso 0.76(7) 1 calc PR B 1
H9A2 H 0.6379 0.2654 0.1469 0.195 Uiso 0.76(7) 1 calc PR B 1
H9A3 H 0.6184 0.3989 0.1975 0.195 Uiso 0.76(7) 1 calc PR B 1
C9B C 0.616(4) 0.327(5) 0.081(6) 0.09(2) Uani 0.24(7) 1 d PDU B 2
H9B1 H 0.6750 0.3766 0.0343 0.129 Uiso 0.24(7) 1 calc PR B 2
H9B2 H 0.6176 0.2496 0.0459 0.129 Uiso 0.24(7) 1 calc PR B 2
H9B3 H 0.6699 0.3066 0.1410 0.129 Uiso 0.24(7) 1 calc PR B 2

loop_
_atom_site_aniso_label
_atom_site_aniso_U_11
_atom_site_aniso_U_22
_atom_site_aniso_U_33
_atom_site_aniso_U_23
_atom_site_aniso_U_13
_atom_site_aniso_U_12
Br5 0.0521(4) 0.0433(3) 0.0471(4) -0.0028(3) -0.0080(3) -0.0087(3)
Br1 0.0418(3) 0.0451(3) 0.0456(4) 0.0031(3) -0.0096(3) -0.0095(3)
Br3 0.0434(4) 0.0580(4) 0.0535(4) -0.0020(3) -0.0142(3) -0.0053(3)
Br9 0.0554(4) 0.0576(4) 0.0429(4) 0.0013(3) -0.0078(3) -0.0036(3)
Br8 0.0500(4) 0.0552(4) 0.0517(4) 0.0086(3) -0.0132(3) -0.0179(3)
Br7 0.0486(4) 0.0486(4) 0.0566(4) 0.0046(3) -0.0175(3) -0.0094(3)
Br2 0.0715(5) 0.0490(4) 0.0577(5) -0.0053(4) -0.0231(4) -0.0072(4)
Br10 0.0691(5) 0.0700(5) 0.0629(5) 0.0185(4) -0.0231(4) -0.0295(4)
Br6 0.1079(7) 0.0448(4) 0.0536(5) 0.0053(3) -0.0187(5) -0.0157(4)
Br4 0.0728(6) 0.0670(5) 0.0775(6) -0.0230(5) -0.0229(5) 0.0048(4)
N1 0.068(4) 0.054(3) 0.047(3) -0.003(3) -0.009(3) -0.019(3)
C2 0.069(5) 0.054(4) 0.066(5) -0.002(4) -0.012(5) -0.014(4)
C5 0.118(8) 0.075(6) 0.046(5) -0.011(4) 0.000(5) -0.037(6)
C4 0.087(6) 0.060(5) 0.051(5) 0.001(4) -0.015(5) -0.017(4)
C3 0.094(7) 0.062(5) 0.070(6) 0.004(5) -0.002(5) -0.016(5)
C6 0.104(8) 0.073(6) 0.072(7) -0.014(5) 0.008(6) -0.022(5)
C7 0.107(8) 0.081(6) 0.070(6) -0.005(5) -0.007(6) -0.034(6)
C1 0.102(9) 0.090(7) 0.099(9) 0.002(7) -0.046(8) -0.008(6)
C8 0.109(10) 0.093(8) 0.107(10) 0.017(7) 0.007(8) -0.051(7)
C9A 0.107(16) 0.15(2) 0.16(3) 0.047(19) -0.061(16) -0.052(14)
C9B 0.09(3) 0.08(3) 0.08(4) 0.00(3) 0.03(3) -0.04(2)

loop_
_atom_type_symbol
_atom_type_description
_atom_type_scat_dispersion_real
_atom_type_scat_dispersion_imag
_atom_type_scat_source
C C 0.0033 0.0016 'International Tables Vol C Tables 4.2.6.8 and 6.1.1.4'
H H 0.0000 0.0000 'International Tables Vol C Tables 4.2.6.8 and 6.1.1.4'
N N 0.0061 0.0033 'International Tables Vol C Tables 4.2.6.8 and 6.1.1.4'
Br Br -0.2901 2.4595 'International Tables Vol C Tables 4.2.6.8 and 6.1.1.4'

loop_
_geom_angle_atom_site_label_1
_geom_angle_atom_site_label_2
_geom_angle_atom_site_label_3
_geom_angle
C1 N1 C2 110.2(7)
C1 N1 C6 115.4(9)
C2 N1 C6 105.9(6)
C1 N1 C5 109.9(8)
C2 N1 C5 103.8(7)
C6 N1 C5 110.9(7)
C3 C2 N1 105.7(7)
C4 C5 N1 105.5(7)
C5 C4 C3 107.5(7)
C2 C3 C4 107.3(7)
C7 C6 N1 118.2(8)
C6 C7 C8 112.5(9)
C9A C8 C7 121(2)
C9B C8 C7 137(3)

loop_
_geom_bond_atom_site_label_1
_geom_bond_atom_site_label_2
_geom_bond_distance
_geom_bond_site_symmetry_2
Br5 Br6 2.3197(14) .
Br3 Br4 2.3351(13) .
Br9 Br9 2.3236(18) 2_657
Br8 Br7 2.3187(11) .
Br2 Br2 2.3284(18) 2_567
Br10 Br10 2.293(2) 2_757
N1 C1 1.474(10) .
N1 C2 1.506(9) .
N1 C6 1.508(9) .
N1 C5 1.520(9) .
C2 C3 1.471(13) .
C5 C4 1.466(13) .
C4 C3 1.503(12) .
C6 C7 1.442(10) .
C7 C8 1.460(12) .
C8 C9A 1.391(19) .
C8 C9B 1.39(2) .
